data_4334208
loop_
_publ_author_name
'Teresa Gatti'
'Paolo Cavigli'
'Ennio Zangrando'
'Elisabetta Iengo'
'Claudio Chiorboli'
'Maria Teresa Indelli'

_publ_section_title
;
 Improving the Efficiency of the Photoinduced Charge-Separation Process in
 a Rhenium(I)-Zinc Porphyrin Dyad by Simple Chemical Functionalization
;
_journal_name_full 'Inorganic Chemistry'
_journal_page_first 3190
_journal_page_last 3197
_journal_paper_doi 10.1021/ic302663c
_journal_volume 52
_journal_year 2013
_chemical_formula_moiety 'C68 H59 N7 O3 Re Zn 1+, S O3 C F3'
_chemical_formula_sum 'C69 H59 F3 N7 O6 Re S Zn'
_chemical_formula_weight 1422.86
_chemical_name_systematic
;
 ?
;
_space_group_IT_number 2
_symmetry_cell_setting triclinic
_symmetry_space_group_name_Hall '-P 1'
_symmetry_space_group_name_H-M 'P -1'
_atom_sites_solution_hydrogens geom
_atom_sites_solution_primary direct
_atom_sites_solution_secondary difmap
_audit_creation_method SHELXL-97
_cell_angle_alpha 84.227(10)
_cell_angle_beta 84.429(11)
_cell_angle_gamma 72.995(7)
_cell_formula_units_Z 2
_cell_length_a 8.7260(8)
_cell_length_b 9.8370(9)
_cell_length_c 40.956(3)
_cell_measurement_temperature 100(2)
_cell_volume 3336.3(5)
_computing_structure_refinement 'SHELXL-97 (Sheldrick, 2008)'
_diffrn_ambient_temperature 100(2)
_diffrn_measured_fraction_theta_full 0.987
_diffrn_measured_fraction_theta_max 0.987
_diffrn_measurement_device_type 'CCD MarResearch'
_diffrn_radiation_monochromator Si111
_diffrn_radiation_source 'Elettra Synchrotron, Trieste (Italy)'
_diffrn_radiation_type synchrotron
_diffrn_radiation_wavelength 1.00000
_diffrn_reflns_av_R_equivalents 0.0640
_diffrn_reflns_av_sigmaI/netI 0.0823
_diffrn_reflns_limit_h_max 7
_diffrn_reflns_limit_h_min -7
_diffrn_reflns_limit_k_max 8
_diffrn_reflns_limit_k_min -8
_diffrn_reflns_limit_l_max 36
_diffrn_reflns_limit_l_min -35
_diffrn_reflns_number 15172
_diffrn_reflns_theta_full 26.76
_diffrn_reflns_theta_max 26.76
_diffrn_reflns_theta_min 2.11
_exptl_absorpt_coefficient_mu 4.750
_exptl_absorpt_correction_T_max 0.3419
_exptl_absorpt_correction_T_min 0.2078
_exptl_absorpt_correction_type refdelf
_exptl_absorpt_process_details
;
Parkin S,Moezzi B & Hope H, (1995) J. Appl. Cryst. 28, 53-56
cubic fit to sin(theta)/lambda - 24 parameters
;
_exptl_crystal_colour violet
_exptl_crystal_density_diffrn 1.416
_exptl_crystal_description plate
_exptl_crystal_F_000 1436
_exptl_crystal_size_max 0.25
_exptl_crystal_size_mid 0.20
_exptl_crystal_size_min 0.08
_refine_diff_density_max 1.538
_refine_diff_density_min -1.731
_refine_diff_density_rms 0.190
_refine_ls_extinction_method none
_refine_ls_goodness_of_fit_ref 1.194
_refine_ls_hydrogen_treatment constr
_refine_ls_matrix_type full
_refine_ls_number_parameters 838
_refine_ls_number_reflns 5036
_refine_ls_number_restraints 0
_refine_ls_restrained_S_all 1.129
_refine_ls_R_factor_all 0.1114
_refine_ls_R_factor_gt 0.0925
_refine_ls_shift/su_max 0.001
_refine_ls_shift/su_mean 0.000
_refine_ls_structure_factor_coef Fsqd
_refine_ls_weighting_details 'calc w=1/[\s^2^(Fo^2^)+(0.1345P)^2^+0.0000P] where P=(Fo^2^+2Fc^2^)/3'
_refine_ls_weighting_scheme calc
_refine_ls_wR_factor_gt 0.2276
_refine_ls_wR_factor_ref 0.2337
_reflns_number_gt 3766
_reflns_number_total 5036
_reflns_threshold_expression >2\s(I)
_cod_data_source_file ic302663c_si_002_1.cif
_cod_data_source_block 2
_cod_database_code 4334208

loop_
_symmetry_equiv_pos_as_xyz
'x, y, z'
'-x, -y, -z'

loop_
_atom_site_label
_atom_site_type_symbol
_atom_site_fract_x
_atom_site_fract_y
_atom_site_fract_z
_atom_site_U_iso_or_equiv
_atom_site_adp_type
_atom_site_occupancy
_atom_site_symmetry_multiplicity
_atom_site_calc_flag
_atom_site_refinement_flags
Zn Zn 0.4977(3) 1.1063(2) 0.19134(5) 0.0389(8) Uani 1 1 d .
Re Re 0.00796(13) 0.98833(11) 0.41749(2) 0.0739(7) Uani 1 1 d .
N1 N 0.4110(19) 1.2070(14) 0.1483(3) 0.042(4) Uani 1 1 d .
N2 N 0.7216(19) 1.0402(15) 0.1671(3) 0.047(4) Uani 1 1 d .
N3 N 0.588(2) 1.0065(15) 0.2338(3) 0.046(4) Uani 1 1 d .
N4 N 0.2766(19) 1.1720(15) 0.2148(3) 0.046(4) Uani 1 1 d .
N5 N 0.115(2) 1.0151(16) 0.3702(4) 0.062(4) Uani 1 1 d .
N6 N 0.202(2) 1.057(2) 0.4345(4) 0.084(6) Uani 1 1 d .
N7 N 0.204(2) 0.8058(19) 0.4210(4) 0.072(5) Uani 1 1 d .
O1 O -0.252(3) 1.269(2) 0.4108(5) 0.140(7) Uani 1 1 d .
O2 O -0.233(3) 0.866(2) 0.3922(4) 0.128(6) Uani 1 1 d .
O3 O -0.140(2) 0.9578(16) 0.4863(3) 0.087(5) Uani 1 1 d .
C1X C -0.136(3) 1.153(2) 0.4128(6) 0.109(9) Uani 1 1 d .
C2X C -0.132(3) 0.919(3) 0.4036(6) 0.104(8) Uani 1 1 d .
C3X C -0.071(2) 0.9672(17) 0.4570(3) 0.093(5) Uani 1 1 d .
C1 C 0.248(3) 1.287(2) 0.1443(4) 0.051(5) Uani 1 1 d .
C2 C 0.230(3) 1.3294(19) 0.1108(4) 0.051(5) Uani 1 1 d .
H2 H 0.1345 1.3790 0.1015 0.062 Uiso 1 1 calc R
C3 C 0.377(3) 1.2854(19) 0.0944(4) 0.052(5) Uani 1 1 d .
H3 H 0.4031 1.3015 0.0720 0.063 Uiso 1 1 calc R
C4 C 0.482(2) 1.2098(18) 0.1187(4) 0.044(5) Uani 1 1 d .
C5 C 0.650(3) 1.150(2) 0.1117(4) 0.052(5) Uani 1 1 d .
C6 C 0.762(2) 1.0678(19) 0.1349(4) 0.044(5) Uani 1 1 d .
C7 C 0.928(3) 1.000(2) 0.1275(4) 0.054(5) Uani 1 1 d .
H7 H 0.9858 1.0042 0.1072 0.065 Uiso 1 1 calc R
C8 C 0.987(3) 0.9292(19) 0.1561(4) 0.049(5) Uani 1 1 d .
H8 H 1.0928 0.8760 0.1589 0.059 Uiso 1 1 calc R
C9 C 0.859(3) 0.950(2) 0.1808(4) 0.048(5) Uani 1 1 d .
C10 C 0.870(2) 0.8993(19) 0.2134(4) 0.045(5) Uani 1 1 d .
C11 C 0.750(3) 0.927(2) 0.2379(4) 0.047(5) Uani 1 1 d .
C12 C 0.764(3) 0.882(2) 0.2719(4) 0.059(6) Uani 1 1 d .
H12 H 0.8591 0.8311 0.2813 0.071 Uiso 1 1 calc R
C13 C 0.618(3) 0.926(2) 0.2886(4) 0.055(5) Uani 1 1 d .
H13 H 0.5928 0.9107 0.3110 0.066 Uiso 1 1 calc R
C14 C 0.510(3) 0.999(2) 0.2641(4) 0.054(5) Uani 1 1 d .
C15 C 0.340(3) 1.063(2) 0.2704(4) 0.055(5) Uani 1 1 d .
C16 C 0.236(3) 1.147(2) 0.2479(4) 0.049(5) Uani 1 1 d .
C17 C 0.072(3) 1.214(2) 0.2552(5) 0.059(6) Uani 1 1 d .
H17 H 0.0155 1.2106 0.2756 0.071 Uiso 1 1 calc R
C18 C 0.009(3) 1.284(2) 0.2267(4) 0.057(5) Uani 1 1 d .
H18 H -0.0972 1.3354 0.2242 0.068 Uiso 1 1 calc R
C19 C 0.138(3) 1.262(2) 0.2017(4) 0.049(5) Uani 1 1 d .
C20 C 0.129(2) 1.3133(19) 0.1693(4) 0.046(5) Uani 1 1 d .
C21 C -0.032(2) 1.414(2) 0.1602(4) 0.049(5) Uani 1 1 d .
C22 C -0.169(3) 1.362(2) 0.1598(4) 0.057(5) Uani 1 1 d .
H22 H -0.1618 1.2672 0.1661 0.069 Uiso 1 1 calc R
C23 C -0.314(2) 1.458(2) 0.1497(4) 0.053(5) Uani 1 1 d .
H23 H -0.4053 1.4263 0.1504 0.064 Uiso 1 1 calc R
C24 C -0.325(2) 1.595(2) 0.1389(4) 0.048(5) Uani 1 1 d .
C25 C -0.193(3) 1.641(2) 0.1393(4) 0.067(6) Uani 1 1 d .
H25 H -0.2004 1.7357 0.1327 0.080 Uiso 1 1 calc R
C26 C -0.047(3) 1.551(2) 0.1493(4) 0.058(5) Uani 1 1 d .
H26 H 0.0418 1.5862 0.1485 0.070 Uiso 1 1 calc R
C27 C -0.483(3) 1.701(2) 0.1264(4) 0.059(6) Uani 1 1 d .
C28 C -0.622(3) 1.630(2) 0.1309(5) 0.073(6) Uani 1 1 d .
H28A H -0.6340 1.5955 0.1535 0.110 Uiso 1 1 calc R
H28B H -0.5981 1.5525 0.1171 0.110 Uiso 1 1 calc R
H28C H -0.7206 1.6993 0.1250 0.110 Uiso 1 1 calc R
C29 C -0.533(3) 1.837(2) 0.1424(5) 0.072(6) Uani 1 1 d .
H29A H -0.5583 1.8185 0.1654 0.107 Uiso 1 1 calc R
H29B H -0.6264 1.8996 0.1326 0.107 Uiso 1 1 calc R
H29C H -0.4474 1.8806 0.1395 0.107 Uiso 1 1 calc R
C30 C -0.449(3) 1.736(2) 0.0884(4) 0.074(6) Uani 1 1 d .
H30A H -0.5394 1.8079 0.0800 0.110 Uiso 1 1 calc R
H30B H -0.4295 1.6513 0.0771 0.110 Uiso 1 1 calc R
H30C H -0.3554 1.7704 0.0850 0.110 Uiso 1 1 calc R
C31 C 0.723(3) 1.172(2) 0.0769(4) 0.059(6) Uani 1 1 d .
C32 C 0.688(3) 1.111(2) 0.0512(5) 0.069(6) Uani 1 1 d .
H32 H 0.6267 1.0471 0.0556 0.083 Uiso 1 1 calc R
C33 C 0.741(3) 1.139(2) 0.0182(5) 0.066(6) Uani 1 1 d .
H33 H 0.7148 1.0965 0.0011 0.079 Uiso 1 1 calc R
C34 C 0.832(3) 1.233(2) 0.0123(4) 0.062(6) Uani 1 1 d .
C35 C 0.868(3) 1.296(2) 0.0390(5) 0.072(6) Uani 1 1 d .
H35 H 0.9291 1.3601 0.0349 0.086 Uiso 1 1 calc R
C36 C 0.815(3) 1.265(2) 0.0708(5) 0.065(6) Uani 1 1 d .
H36 H 0.8403 1.3071 0.0881 0.078 Uiso 1 1 calc R
C37 C 0.888(3) 1.274(2) -0.0228(5) 0.079(7) Uani 1 1 d .
C38 C 0.769(4) 1.415(3) -0.0333(6) 0.115(9) Uani 1 1 d .
H38A H 0.7800 1.4882 -0.0208 0.172 Uiso 1 1 calc R
H38B H 0.6616 1.4062 -0.0294 0.172 Uiso 1 1 calc R
H38C H 0.7896 1.4382 -0.0563 0.172 Uiso 1 1 calc R
C39 C 1.058(4) 1.290(3) -0.0250(6) 0.106(8) Uani 1 1 d .
H39A H 1.0564 1.3723 -0.0142 0.159 Uiso 1 1 calc R
H39B H 1.0946 1.3008 -0.0477 0.159 Uiso 1 1 calc R
H39C H 1.1283 1.2066 -0.0146 0.159 Uiso 1 1 calc R
C40 C 0.891(3) 1.159(3) -0.0471(5) 0.095(8) Uani 1 1 d .
H40A H 0.9389 1.1825 -0.0682 0.142 Uiso 1 1 calc R
H40B H 0.7833 1.1570 -0.0494 0.142 Uiso 1 1 calc R
H40C H 0.9529 1.0667 -0.0385 0.142 Uiso 1 1 calc R
C41 C 1.033(2) 0.8041(19) 0.2228(4) 0.044(5) Uani 1 1 d .
C42 C 1.047(3) 0.660(2) 0.2330(4) 0.059(5) Uani 1 1 d .
H42 H 0.9583 0.6254 0.2333 0.071 Uiso 1 1 calc R
C43 C 1.191(3) 0.571(2) 0.2424(4) 0.064(6) Uani 1 1 d .
H43 H 1.1992 0.4761 0.2489 0.076 Uiso 1 1 calc R
C44 C 1.329(2) 0.622(2) 0.2424(4) 0.050(5) Uani 1 1 d .
C45 C 1.311(3) 0.759(2) 0.2324(4) 0.055(5) Uani 1 1 d .
H45 H 1.3991 0.7941 0.2318 0.066 Uiso 1 1 calc R
C46 C 1.162(3) 0.853(2) 0.2226(4) 0.052(5) Uani 1 1 d .
H46 H 1.1538 0.9482 0.2162 0.063 Uiso 1 1 calc R
C47 C 1.487(3) 0.517(2) 0.2547(4) 0.059(6) Uani 1 1 d .
C48 C 1.453(3) 0.496(3) 0.2929(5) 0.087(7) Uani 1 1 d .
H48A H 1.4140 0.5874 0.3018 0.130 Uiso 1 1 calc R
H48B H 1.5501 0.4422 0.3026 0.130 Uiso 1 1 calc R
H48C H 1.3731 0.4456 0.2976 0.130 Uiso 1 1 calc R
C49 C 1.528(4) 0.372(3) 0.2395(6) 0.097(8) Uani 1 1 d .
H49A H 1.4536 0.3214 0.2486 0.146 Uiso 1 1 calc R
H49B H 1.6353 0.3177 0.2443 0.146 Uiso 1 1 calc R
H49C H 1.5218 0.3882 0.2161 0.146 Uiso 1 1 calc R
C50 C 1.625(3) 0.581(2) 0.2477(5) 0.072(6) Uani 1 1 d .
H50A H 1.6485 0.5918 0.2244 0.109 Uiso 1 1 calc R
H50B H 1.7179 0.5189 0.2577 0.109 Uiso 1 1 calc R
H50C H 1.5969 0.6723 0.2566 0.109 Uiso 1 1 calc R
C51 C 0.272(3) 1.044(2) 0.3044(4) 0.059(6) Uani 1 1 d .
C52 C 0.259(3) 1.141(3) 0.3275(5) 0.082(7) Uani 1 1 d .
H52 H 0.2986 1.2191 0.3220 0.099 Uiso 1 1 calc R
C53 C 0.186(3) 1.121(2) 0.3601(5) 0.097(8) Uani 1 1 d .
H53 H 0.1881 1.1841 0.3753 0.116 Uiso 1 1 calc R
C54 C 0.141(3) 0.919(2) 0.3470(5) 0.085(7) Uani 1 1 d .
H54 H 0.1105 0.8368 0.3532 0.101 Uiso 1 1 calc R
C55 C 0.210(3) 0.932(2) 0.3141(5) 0.079(7) Uani 1 1 d .
H55 H 0.2122 0.8654 0.2993 0.094 Uiso 1 1 calc R
C56 C 0.182(4) 1.190(3) 0.4431(5) 0.095(8) Uani 1 1 d .
H56 H 0.0854 1.2605 0.4408 0.114 Uiso 1 1 calc R
C57 C 0.322(4) 1.218(3) 0.4565(6) 0.097(8) Uani 1 1 d .
H57 H 0.3158 1.3091 0.4622 0.116 Uiso 1 1 calc R
C58 C 0.450(5) 1.115(4) 0.4601(7) 0.121(10) Uani 1 1 d .
H58 H 0.5369 1.1317 0.4691 0.145 Uiso 1 1 calc R
C59 C 0.462(4) 0.988(3) 0.4516(6) 0.108(9) Uani 1 1 d .
H59 H 0.5585 0.9181 0.4548 0.130 Uiso 1 1 calc R
C60 C 0.341(3) 0.950(2) 0.4379(5) 0.072(6) Uani 1 1 d .
C61 C 0.347(3) 0.820(2) 0.4276(5) 0.070(6) Uani 1 1 d .
C62 C 0.487(4) 0.710(3) 0.4239(6) 0.104(8) Uani 1 1 d .
H62 H 0.5837 0.7201 0.4297 0.124 Uiso 1 1 calc R
C63 C 0.485(4) 0.577(3) 0.4110(6) 0.112(9) Uani 1 1 d .
H63 H 0.5802 0.5057 0.4071 0.134 Uiso 1 1 calc R
C64 C 0.342(4) 0.559(3) 0.4046(6) 0.104(8) Uani 1 1 d .
H64 H 0.3337 0.4768 0.3966 0.124 Uiso 1 1 calc R
C65 C 0.203(3) 0.681(2) 0.4114(5) 0.088(7) Uani 1 1 d .
H65 H 0.1028 0.6694 0.4088 0.105 Uiso 1 1 calc R
S1S S 0.1118(12) 0.4661(10) 0.5307(2) 0.079(3) Uani 0.50 1 d PG.
O1S O 0.0694(19) 0.5107(15) 0.5625(2) 0.082(9) Uani 0.50 1 d PG.
O2S O -0.0247(14) 0.4929(17) 0.5125(3) 0.094(11) Uani 0.50 1 d PG.
O3S O 0.2251(18) 0.3301(9) 0.5295(4) 0.082(8) Uani 0.50 1 d PG.
C1S C 0.2242(15) 0.5805(12) 0.5111(3) 0.065(11) Uani 0.50 1 d PG.
F1S F 0.140(2) 0.7126(10) 0.5129(4) 0.096(8) Uani 0.50 1 d PG.
F2S F 0.263(2) 0.5541(18) 0.4793(3) 0.098(8) Uani 0.50 1 d PG.
F3S F 0.3545(16) 0.5620(19) 0.5240(4) 0.116(9) Uani 0.50 1 d PG.
S2S S 0.0274(15) 0.4565(11) 0.6419(2) 0.099(4) Uani 0.50 1 d PG.
O4S O 0.098(2) 0.4646(17) 0.6099(2) 0.108(11) Uani 0.50 1 d PG.
O5S O 0.031(2) 0.3148(13) 0.6529(4) 0.123(12) Uani 0.50 1 d PG.
O6S O -0.1194(13) 0.5635(17) 0.6473(4) 0.120(12) Uani 0.50 1 d PG.
C2S C 0.1563(14) 0.5039(11) 0.6671(2) 0.082(13) Uani 0.50 1 d PG.
F4S F 0.3020(14) 0.4224(16) 0.6626(4) 0.112(9) Uani 0.50 1 d PG.
F5S F 0.106(2) 0.4910(18) 0.6991(2) 0.104(8) Uani 0.50 1 d PG.
F6S F 0.1574(17) 0.6315(12) 0.6610(3) 0.036(4) Uani 0.50 1 d PG.

loop_
_atom_site_aniso_label
_atom_site_aniso_U_11
_atom_site_aniso_U_22
_atom_site_aniso_U_33
_atom_site_aniso_U_23
_atom_site_aniso_U_13
_atom_site_aniso_U_12
Zn 0.0150(17) 0.0494(16) 0.0481(14) 0.0021(10) -0.0074(10) -0.0027(12)
Re 0.0431(10) 0.0936(11) 0.0666(9) 0.0077(5) -0.0044(5) 0.0046(6)
N1 0.027(8) 0.046(7) 0.046(7) 0.009(5) -0.009(6) -0.004(6)
N2 0.031(8) 0.055(8) 0.053(7) -0.002(6) -0.004(6) -0.010(6)
N3 0.037(9) 0.048(7) 0.048(7) -0.002(5) -0.010(6) -0.002(6)
N4 0.028(8) 0.055(8) 0.053(7) -0.002(6) -0.005(6) -0.007(6)
N5 0.055(9) 0.038(8) 0.093(8) -0.012(6) -0.039(7) -0.003(7)
N6 0.085(10) 0.079(9) 0.073(8) 0.005(7) 0.012(7) -0.010(8)
N7 0.069(10) 0.078(9) 0.078(8) 0.002(7) -0.008(7) -0.039(7)
O1 0.136(11) 0.141(10) 0.128(10) 0.002(8) 0.003(8) -0.021(9)
O2 0.116(11) 0.158(11) 0.111(9) -0.005(8) 0.004(8) -0.047(8)
O3 0.087(9) 0.086(8) 0.089(8) -0.008(6) -0.027(7) -0.018(7)
C1X 0.098(12) 0.111(12) 0.103(11) 0.000(9) -0.006(9) -0.011(9)
C2X 0.102(12) 0.112(12) 0.098(11) -0.012(8) -0.003(9) -0.033(9)
C3X 0.112(9) 0.091(8) 0.054(8) -0.010(6) -0.021(6) 0.009(6)
C1 0.044(10) 0.058(9) 0.051(8) 0.001(7) -0.003(7) -0.014(8)
C2 0.045(10) 0.054(9) 0.053(8) 0.007(7) -0.007(7) -0.013(7)
C3 0.050(10) 0.055(9) 0.050(8) 0.002(7) -0.004(7) -0.014(7)
C4 0.038(10) 0.038(8) 0.053(8) -0.004(6) -0.009(7) -0.003(7)
C5 0.045(10) 0.053(9) 0.060(8) -0.006(7) -0.009(7) -0.014(8)
C6 0.035(9) 0.047(8) 0.049(8) 0.001(7) -0.004(7) -0.012(7)
C7 0.045(10) 0.059(9) 0.057(8) -0.006(7) 0.000(7) -0.015(8)
C8 0.043(10) 0.050(9) 0.055(8) -0.005(7) -0.008(7) -0.015(7)
C9 0.043(10) 0.051(9) 0.051(8) -0.003(7) -0.001(7) -0.014(7)
C10 0.034(9) 0.052(9) 0.043(8) 0.001(6) -0.002(7) -0.007(7)
C11 0.040(10) 0.053(9) 0.050(8) 0.000(7) -0.006(7) -0.016(7)
C12 0.054(10) 0.062(9) 0.060(9) -0.002(7) -0.006(7) -0.016(8)
C13 0.048(10) 0.059(9) 0.056(8) 0.001(7) -0.011(7) -0.010(8)
C14 0.047(10) 0.052(9) 0.056(8) 0.001(7) -0.006(7) -0.006(7)
C15 0.051(10) 0.058(9) 0.055(8) -0.003(7) -0.008(7) -0.011(8)
C16 0.039(10) 0.053(9) 0.053(8) -0.005(7) -0.009(7) -0.007(7)
C17 0.048(10) 0.059(9) 0.063(8) 0.002(7) -0.004(7) -0.006(8)
C18 0.051(10) 0.061(9) 0.061(9) -0.005(7) -0.006(8) -0.018(8)
C19 0.046(10) 0.051(9) 0.051(8) -0.002(7) -0.001(7) -0.014(8)
C20 0.040(10) 0.049(9) 0.047(8) 0.002(7) -0.002(7) -0.013(7)
C21 0.041(10) 0.049(9) 0.056(8) -0.006(7) -0.008(7) -0.008(8)
C22 0.057(10) 0.054(9) 0.058(8) -0.004(7) -0.003(7) -0.012(8)
C23 0.041(10) 0.063(9) 0.058(8) 0.000(7) -0.013(7) -0.016(8)
C24 0.035(9) 0.059(9) 0.049(8) 0.004(7) -0.011(7) -0.011(7)
C25 0.061(10) 0.071(10) 0.066(8) 0.011(7) -0.010(8) -0.021(8)
C26 0.050(10) 0.060(9) 0.064(8) 0.003(7) -0.007(7) -0.015(8)
C27 0.047(10) 0.067(10) 0.064(8) -0.008(7) -0.004(7) -0.017(8)
C28 0.061(10) 0.078(10) 0.080(9) 0.003(7) -0.017(8) -0.018(8)
C29 0.057(10) 0.073(10) 0.081(9) -0.003(8) -0.003(8) -0.016(8)
C30 0.067(11) 0.083(10) 0.072(9) 0.003(7) -0.010(8) -0.023(8)
C31 0.053(10) 0.062(9) 0.057(9) -0.002(7) -0.013(7) -0.007(8)
C32 0.061(10) 0.076(10) 0.072(9) 0.004(8) -0.007(8) -0.025(8)
C33 0.062(10) 0.073(10) 0.063(9) -0.011(7) -0.013(7) -0.014(8)
C34 0.056(10) 0.064(9) 0.061(9) 0.003(7) -0.005(7) -0.010(8)
C35 0.073(11) 0.068(10) 0.076(9) 0.001(8) 0.000(8) -0.025(8)
C36 0.061(10) 0.069(10) 0.062(9) 0.002(7) -0.001(7) -0.018(8)
C37 0.079(11) 0.079(10) 0.070(9) 0.005(8) -0.007(8) -0.009(8)
C38 0.114(13) 0.112(12) 0.105(11) 0.006(9) -0.005(9) -0.017(9)
C39 0.106(13) 0.107(12) 0.104(11) -0.003(8) 0.000(9) -0.035(9)
C40 0.094(12) 0.101(11) 0.081(10) 0.001(8) -0.010(8) -0.016(9)
C41 0.032(9) 0.050(9) 0.054(8) -0.003(7) -0.006(7) -0.014(7)
C42 0.049(10) 0.064(9) 0.065(8) 0.000(7) -0.006(7) -0.016(8)
C43 0.061(10) 0.061(9) 0.067(8) 0.004(7) -0.006(7) -0.018(8)
C44 0.046(10) 0.057(9) 0.049(8) -0.004(7) -0.009(7) -0.012(8)
C45 0.046(10) 0.054(9) 0.062(8) 0.001(7) -0.008(7) -0.010(8)
C46 0.042(10) 0.055(9) 0.058(8) 0.002(7) -0.006(7) -0.014(8)
C47 0.049(10) 0.055(9) 0.071(9) -0.003(7) -0.004(7) -0.015(8)
C48 0.080(11) 0.088(10) 0.088(10) 0.009(8) -0.017(8) -0.019(8)
C49 0.086(12) 0.100(11) 0.107(11) 0.001(8) -0.010(8) -0.031(9)
C50 0.063(11) 0.070(10) 0.085(9) -0.004(7) -0.012(8) -0.019(8)
C51 0.056(10) 0.061(9) 0.054(9) -0.002(7) -0.002(7) -0.008(8)
C52 0.087(11) 0.081(10) 0.073(9) -0.001(8) 0.001(8) -0.019(8)
C53 0.098(12) 0.098(11) 0.086(10) -0.017(8) -0.004(8) -0.014(9)
C54 0.079(11) 0.087(10) 0.090(10) 0.017(8) -0.007(8) -0.035(8)
C55 0.075(11) 0.077(10) 0.083(10) -0.004(8) 0.001(8) -0.023(8)
C56 0.093(12) 0.101(11) 0.085(10) -0.001(8) 0.015(8) -0.026(9)
C57 0.100(12) 0.096(11) 0.093(10) -0.007(8) 0.002(9) -0.029(9)
C58 0.118(13) 0.124(13) 0.126(12) -0.009(9) -0.003(9) -0.043(10)
C59 0.107(13) 0.116(12) 0.104(11) -0.008(9) -0.001(9) -0.038(9)
C60 0.068(11) 0.076(10) 0.078(9) -0.009(8) -0.009(8) -0.030(8)
C61 0.069(11) 0.067(10) 0.069(9) 0.000(7) 0.003(8) -0.017(8)
C62 0.099(12) 0.110(12) 0.098(11) -0.001(9) -0.011(9) -0.024(9)
C63 0.110(13) 0.109(12) 0.108(11) 0.005(9) -0.008(9) -0.023(9)
C64 0.104(12) 0.099(12) 0.112(11) -0.010(8) -0.005(9) -0.036(9)
C65 0.080(11) 0.089(11) 0.098(10) -0.002(8) 0.003(8) -0.034(9)
S1S 0.065(7) 0.087(7) 0.079(6) 0.008(5) -0.019(5) -0.015(6)
O1S 0.082(13) 0.086(12) 0.077(11) -0.011(8) -0.009(9) -0.020(9)
O2S 0.086(14) 0.102(14) 0.098(14) -0.013(10) -0.018(10) -0.029(10)
O3S 0.081(12) 0.073(11) 0.095(11) 0.003(8) -0.030(9) -0.023(9)
C1S 0.061(15) 0.070(14) 0.066(13) -0.006(9) -0.008(9) -0.020(10)
F1S 0.104(12) 0.087(11) 0.091(10) -0.001(8) -0.001(8) -0.024(9)
F2S 0.099(12) 0.097(11) 0.092(10) -0.007(8) 0.005(9) -0.023(9)
F3S 0.109(13) 0.116(12) 0.128(12) 0.001(9) -0.021(9) -0.038(9)
S2S 0.119(9) 0.076(7) 0.093(7) 0.000(5) -0.016(6) -0.011(6)
O4S 0.106(14) 0.116(14) 0.105(13) -0.006(9) -0.018(9) -0.035(10)
O5S 0.120(15) 0.128(15) 0.120(14) 0.007(9) -0.014(10) -0.037(10)
O6S 0.109(15) 0.138(15) 0.113(14) -0.029(9) -0.007(10) -0.031(10)
C2S 0.072(16) 0.083(16) 0.083(15) 0.005(10) 0.000(10) -0.014(10)
F4S 0.109(13) 0.115(12) 0.110(11) -0.020(9) -0.023(9) -0.023(9)
F5S 0.104(12) 0.107(12) 0.107(11) -0.009(8) -0.010(9) -0.038(9)
F6S 0.033(9) 0.046(8) 0.035(7) -0.010(6) -0.026(6) -0.011(7)

loop_
_atom_type_symbol
_atom_type_description
_atom_type_scat_dispersion_real
_atom_type_scat_dispersion_imag
_atom_type_scat_source
C C 0.0181 0.0091 'International Tables Vol C Tables 4.2.6.8 and 6.1.1.4'
H H 0.0000 0.0000 'International Tables Vol C Tables 4.2.6.8 and 6.1.1.4'
N N 0.0311 0.0180 'International Tables Vol C Tables 4.2.6.8 and 6.1.1.4'
O O 0.0492 0.0322 'International Tables Vol C Tables 4.2.6.8 and 6.1.1.4'
F F 0.0727 0.0534 'International Tables Vol C Tables 4.2.6.8 and 6.1.1.4'
S S 0.3331 0.5567 'International Tables Vol C Tables 4.2.6.8 and 6.1.1.4'
Zn Zn -1.5491 0.6778 'International Tables Vol C Tables 4.2.6.8 and 6.1.1.4'
Re Re -5.2083 5.8923 'International Tables Vol C Tables 4.2.6.8 and 6.1.1.4'

loop_
_geom_angle_atom_site_label_1
_geom_angle_atom_site_label_2
_geom_angle_atom_site_label_3
_geom_angle
_geom_angle_site_symmetry_1
_geom_angle_site_symmetry_3
N3 Zn N4 90.2(6) . .
N3 Zn N1 178.9(7) . .
N4 Zn N1 90.8(6) . .
N3 Zn N2 90.2(6) . .
N4 Zn N2 179.6(6) . .
N1 Zn N2 88.8(6) . .
C3X Re C2X 89.6(10) . .
C3X Re C1X 89.0(10) . .
C2X Re C1X 86.0(14) . .
C3X Re N7 95.7(7) . .
C2X Re N7 100.6(11) . .
C1X Re N7 171.9(11) . .
C3X Re N5 177.1(7) . .
C2X Re N5 93.1(9) . .
C1X Re N5 92.0(10) . .
N7 Re N5 83.0(6) . .
C3X Re N6 91.6(7) . .
C2X Re N6 174.6(11) . .
C1X Re N6 99.3(12) . .
N7 Re N6 74.1(7) . .
N5 Re N6 85.6(6) . .
C4 N1 C1 104.6(13) . .
C4 N1 Zn 130.4(13) . .
C1 N1 Zn 124.9(11) . .
C6 N2 C9 107.2(14) . .
C6 N2 Zn 127.1(11) . .
C9 N2 Zn 125.6(11) . .
C14 N3 C11 105.2(13) . .
C14 N3 Zn 128.6(14) . .
C11 N3 Zn 126.2(11) . .
C16 N4 C19 106.1(14) . .
C16 N4 Zn 126.7(11) . .
C19 N4 Zn 126.9(11) . .
C54 N5 C53 111.2(15) . .
C54 N5 Re 124.0(12) . .
C53 N5 Re 124.3(12) . .
C56 N6 C60 123(2) . .
C56 N6 Re 123.1(18) . .
C60 N6 Re 113.4(16) . .
C65 N7 C61 118(2) . .
C65 N7 Re 122.8(17) . .
C61 N7 Re 118.6(15) . .
O1 C1X Re 174(3) . .
O2 C2X Re 178(2) . .
O3 C3X Re 175.8(14) . .
C20 C1 C2 126(2) . .
C20 C1 N1 124.8(16) . .
C2 C1 N1 108.8(16) . .
C3 C2 C1 108.0(17) . .
C2 C3 C4 105.1(16) . .
N1 C4 C5 123.5(15) . .
N1 C4 C3 113.4(19) . .
C5 C4 C3 123.0(17) . .
C4 C5 C6 125.7(17) . .
C4 C5 C31 119.1(16) . .
C6 C5 C31 115.3(19) . .
N2 C6 C7 109.9(14) . .
N2 C6 C5 124.2(17) . .
C7 C6 C5 125.8(16) . .
C8 C7 C6 106.4(17) . .
C7 C8 C9 108(2) . .
C10 C9 N2 125.7(17) . .
C10 C9 C8 126.1(19) . .
N2 C9 C8 108.1(14) . .
C11 C10 C9 126.5(18) . .
C11 C10 C41 117.2(15) . .
C9 C10 C41 116.3(15) . .
C10 C11 N3 125.6(15) . .
C10 C11 C12 126.5(19) . .
N3 C11 C12 107.9(15) . .
C13 C12 C11 109.6(18) . .
C12 C13 C14 105.0(17) . .
N3 C14 C13 112(2) . .
N3 C14 C15 123.0(16) . .
C13 C14 C15 124.8(18) . .
C16 C15 C14 126.0(18) . .
C16 C15 C51 117(2) . .
C14 C15 C51 116.9(16) . .
N4 C16 C15 125.2(18) . .
N4 C16 C17 110.0(14) . .
C15 C16 C17 124.8(18) . .
C18 C17 C16 107.6(18) . .
C17 C18 C19 107(2) . .
C20 C19 N4 124.2(17) . .
C20 C19 C18 126.7(19) . .
N4 C19 C18 108.9(15) . .
C19 C20 C1 128.1(19) . .
C19 C20 C21 115.9(16) . .
C1 C20 C21 116.0(15) . .
C26 C21 C22 118.0(18) . .
C26 C21 C20 121.3(18) . .
C22 C21 C20 120.4(17) . .
C23 C22 C21 118.7(18) . .
C24 C23 C22 121.7(19) . .
C23 C24 C25 118.2(19) . .
C23 C24 C27 122.7(18) . .
C25 C24 C27 119.1(18) . .
C24 C25 C26 122(2) . .
C21 C26 C25 121(2) . .
C29 C27 C28 109.6(19) . .
C29 C27 C24 113.7(17) . .
C28 C27 C24 110.3(16) . .
C29 C27 C30 108.1(15) . .
C28 C27 C30 108.5(15) . .
C24 C27 C30 106.5(15) . .
C32 C31 C36 119.0(19) . .
C32 C31 C5 122(2) . .
C36 C31 C5 118.9(17) . .
C31 C32 C33 123(2) . .
C34 C33 C32 117.6(17) . .
C33 C34 C35 119.4(19) . .
C33 C34 C37 120.9(18) . .
C35 C34 C37 120(2) . .
C36 C35 C34 121(2) . .
C35 C36 C31 119.5(19) . .
C38 C37 C39 110(2) . .
C38 C37 C34 106.2(19) . .
C39 C37 C34 112.3(18) . .
C38 C37 C40 110(2) . .
C39 C37 C40 107(2) . .
C34 C37 C40 111.9(19) . .
C46 C41 C42 119.4(18) . .
C46 C41 C10 122.5(17) . .
C42 C41 C10 118.1(17) . .
C43 C42 C41 120(2) . .
C42 C43 C44 121.2(19) . .
C45 C44 C43 116.8(19) . .
C45 C44 C47 124.7(19) . .
C43 C44 C47 118.5(17) . .
C44 C45 C46 123(2) . .
C41 C46 C45 119.8(18) . .
C50 C47 C49 110(2) . .
C50 C47 C44 111.0(16) . .
C49 C47 C44 112.1(18) . .
C50 C47 C48 108.9(16) . .
C49 C47 C48 109.9(15) . .
C44 C47 C48 104.8(16) . .
C55 C51 C52 116.8(19) . .
C55 C51 C15 121.2(17) . .
C52 C51 C15 122.0(19) . .
C51 C52 C53 120(2) . .
N5 C53 C52 124.7(18) . .
N5 C54 C55 126.9(17) . .
C51 C55 C54 119.4(19) . .
N6 C56 C57 117(3) . .
C58 C57 C56 119(3) . .
C57 C58 C59 121(4) . .
C58 C59 C60 125(3) . .
N6 C60 C61 118(2) . .
N6 C60 C59 114(2) . .
C61 C60 C59 128(2) . .
N7 C61 C60 115(2) . .
N7 C61 C62 121(2) . .
C60 C61 C62 124(2) . .
C61 C62 C63 120(3) . .
C64 C63 C62 119(3) . .
C63 C64 C65 114(3) . .
N7 C65 C64 127(3) . .
O1S S1S O2S 111.4 . .
O1S S1S O3S 113.7 . .
O2S S1S O3S 117.4 . .
O1S S1S C1S 105.0 . .
O2S S1S C1S 105.4 . .
O3S S1S C1S 102.2 . .
O1S S1S O2S 138.6(11) . 2_566
O2S S1S O2S 32.8(10) . 2_566
O3S S1S O2S 105.2(11) . 2_566
C1S S1S O2S 79.2(9) . 2_566
O2S O2S S1S 102.1(13) 2_566 .
O2S O2S S1S 45.1(7) 2_566 2_566
S1S O2S S1S 147.2(9) . 2_566
F3S C1S F1S 108.5 . .
F3S C1S F2S 106.2 . .
F1S C1S F2S 109.3 . .
F3S C1S S1S 112.1 . .
F1S C1S S1S 109.9 . .
F2S C1S S1S 110.7 . .
O4S S2S O5S 111.4 . .
O4S S2S O6S 113.8 . .
O5S S2S O6S 117.4 . .
O4S S2S C2S 105.0 . .
O5S S2S C2S 105.4 . .
O6S S2S C2S 102.2 . .
F6S C2S F4S 108.5 . .
F6S C2S F5S 106.2 . .
F4S C2S F5S 109.3 . .
F6S C2S S2S 112.1 . .
F4S C2S S2S 109.9 . .
F5S C2S S2S 110.7 . .

loop_
_geom_bond_atom_site_label_1
_geom_bond_atom_site_label_2
_geom_bond_distance
_geom_bond_site_symmetry_2
Zn N3 2.020(13) .
Zn N4 2.026(16) .
Zn N1 2.031(12) .
Zn N2 2.058(16) .
Re C3X 1.715(15) .
Re C2X 1.727(19) .
Re C1X 1.741(18) .
Re N7 2.09(2) .
Re N5 2.094(16) .
Re N6 2.19(2) .
N1 C4 1.31(2) .
N1 C1 1.43(3) .
N2 C6 1.35(2) .
N2 C9 1.39(2) .
N3 C14 1.36(2) .
N3 C11 1.42(2) .
N4 C16 1.38(2) .
N4 C19 1.39(2) .
N5 C54 1.360(16) .
N5 C53 1.375(17) .
N6 C56 1.341(17) .
N6 C60 1.364(17) .
N7 C65 1.333(17) .
N7 C61 1.349(17) .
O1 C1X 1.285(19) .
O2 C2X 1.290(19) .
O3 C3X 1.296(17) .
C1 C20 1.37(3) .
C1 C2 1.40(2) .
C2 C3 1.36(3) .
C3 C4 1.42(3) .
C4 C5 1.42(3) .
C5 C6 1.44(3) .
C5 C31 1.52(3) .
C6 C7 1.43(3) .
C7 C8 1.37(2) .
C8 C9 1.42(3) .
C9 C10 1.38(2) .
C10 C11 1.36(3) .
C10 C41 1.52(3) .
C11 C12 1.42(2) .
C12 C13 1.36(3) .
C13 C14 1.43(3) .
C14 C15 1.45(3) .
C15 C16 1.38(3) .
C15 C51 1.48(3) .
C16 C17 1.41(3) .
C17 C18 1.37(3) .
C18 C19 1.43(3) .
C19 C20 1.37(2) .
C20 C21 1.52(3) .
C21 C26 1.35(2) .
C21 C22 1.43(3) .
C22 C23 1.42(3) .
C23 C24 1.35(2) .
C24 C25 1.36(3) .
C24 C27 1.57(3) .
C25 C26 1.39(3) .
C27 C29 1.47(3) .
C27 C28 1.56(3) .
C27 C30 1.58(3) .
C31 C32 1.36(3) .
C31 C36 1.38(3) .
C32 C33 1.41(3) .
C33 C34 1.37(3) .
C34 C35 1.42(3) .
C34 C37 1.53(3) .
C35 C36 1.38(3) .
C37 C38 1.52(3) .
C37 C39 1.53(4) .
C37 C40 1.57(3) .
C41 C46 1.35(3) .
C41 C42 1.41(3) .
C42 C43 1.37(3) .
C43 C44 1.44(3) .
C44 C45 1.33(2) .
C44 C47 1.55(3) .
C45 C46 1.43(3) .
C47 C50 1.51(3) .
C47 C49 1.54(3) .
C47 C48 1.57(3) .
C51 C55 1.37(3) .
C51 C52 1.38(3) .
C52 C53 1.44(3) .
C54 C55 1.43(3) .
C56 C57 1.50(4) .
C57 C58 1.28(4) .
C58 C59 1.30(4) .
C59 C60 1.41(4) .
C60 C61 1.37(3) .
C61 C62 1.39(3) .
C62 C63 1.46(4) .
C63 C64 1.36(4) .
C64 C65 1.46(4) .
S1S O1S 1.3970 .
S1S O2S 1.4126 .
S1S O3S 1.4143 .
S1S C1S 1.7846 .
S1S O2S 1.950(17) 2_566
O2S O2S 1.08(3) 2_566
O2S S1S 1.950(19) 2_566
C1S F3S 1.2576 .
C1S F1S 1.2970 .
C1S F2S 1.3428 .
S2S O4S 1.3971 .
S2S O5S 1.4125 .
S2S O6S 1.4143 .
S2S C2S 1.7846 .
C2S F6S 1.2576 .
C2S F4S 1.2970 .
C2S F5S 1.3428 .

loop_
_geom_torsion_atom_site_label_1
_geom_torsion_atom_site_label_2
_geom_torsion_atom_site_label_3
_geom_torsion_atom_site_label_4
_geom_torsion
_geom_torsion_site_symmetry_1
_geom_torsion_site_symmetry_4
C4 N1 C1 C20 -178.9(17) . .
Zn N1 C1 C20 4(3) . .
C4 N1 C1 C2 2.2(18) . .
Zn N1 C1 C2 -174.7(11) . .
C20 C1 C2 C3 178.2(18) . .
N1 C1 C2 C3 -2.9(19) . .
C1 C2 C3 C4 2(2) . .
C1 N1 C4 C5 176.1(17) . .
Zn N1 C4 C5 -7(2) . .
C1 N1 C4 C3 -0.7(19) . .
Zn N1 C4 C3 176.0(12) . .
C2 C3 C4 N1 -1(2) . .
C2 C3 C4 C5 -177.9(17) . .
N1 C4 C5 C6 6(3) . .
C3 C4 C5 C6 -177.5(17) . .
N1 C4 C5 C31 -174.3(15) . .
C3 C4 C5 C31 2(3) . .
C9 N2 C6 C7 -2.4(19) . .
Zn N2 C6 C7 -178.7(13) . .
C9 N2 C6 C5 176.0(17) . .
Zn N2 C6 C5 0(2) . .
C4 C5 C6 N2 -2(3) . .
C31 C5 C6 N2 178.1(15) . .
C4 C5 C6 C7 176.0(18) . .
C31 C5 C6 C7 -4(3) . .
N2 C6 C7 C8 1(2) . .
C5 C6 C7 C8 -177.3(16) . .
C6 C7 C8 C9 1(2) . .
C6 N2 C9 C10 178.5(16) . .
Zn N2 C9 C10 -5(2) . .
C6 N2 C9 C8 2.8(19) . .
Zn N2 C9 C8 179.2(11) . .
C7 C8 C9 C10 -177.8(16) . .
C7 C8 C9 N2 -2(2) . .
N2 C9 C10 C11 0(3) . .
C8 C9 C10 C11 175.2(19) . .
N2 C9 C10 C41 -179.2(17) . .
C8 C9 C10 C41 -4(3) . .
C9 C10 C11 N3 4(3) . .
C41 C10 C11 N3 -176.4(16) . .
C9 C10 C11 C12 -175.5(16) . .
C41 C10 C11 C12 4(3) . .
C14 N3 C11 C10 176.3(17) . .
Zn N3 C11 C10 -3(3) . .
C14 N3 C11 C12 -4.0(18) . .
Zn N3 C11 C12 176.6(11) . .
C10 C11 C12 C13 -177.8(19) . .
N3 C11 C12 C13 3(2) . .
C11 C12 C13 C14 0(2) . .
C11 N3 C14 C13 4(2) . .
Zn N3 C14 C13 -176.4(12) . .
C11 N3 C14 C15 -178.0(18) . .
Zn N3 C14 C15 1(3) . .
C12 C13 C14 N3 -3(2) . .
C12 C13 C14 C15 179.6(19) . .
N3 C14 C15 C16 -4(3) . .
C13 C14 C15 C16 173.2(18) . .
N3 C14 C15 C51 178.8(16) . .
C13 C14 C15 C51 -4(3) . .
C19 N4 C16 C15 -179.0(18) . .
Zn N4 C16 C15 -4(2) . .
C19 N4 C16 C17 3.5(19) . .
Zn N4 C16 C17 178.1(13) . .
C14 C15 C16 N4 6(3) . .
C51 C15 C16 N4 -177.2(15) . .
C14 C15 C16 C17 -177.0(19) . .
C51 C15 C16 C17 0(3) . .
N4 C16 C17 C18 -1(2) . .
C15 C16 C17 C18 -178.8(18) . .
C16 C17 C18 C19 -1(2) . .
C16 N4 C19 C20 179.7(16) . .
Zn N4 C19 C20 5(2) . .
C16 N4 C19 C18 -4.3(19) . .
Zn N4 C19 C18 -178.9(12) . .
C17 C18 C19 C20 179.5(17) . .
C17 C18 C19 N4 4(2) . .
N4 C19 C20 C1 0(3) . .
C18 C19 C20 C1 -175.0(19) . .
N4 C19 C20 C21 -178.3(17) . .
C18 C19 C20 C21 6(3) . .
C2 C1 C20 C19 173.4(17) . .
N1 C1 C20 C19 -5(3) . .
C2 C1 C20 C21 -8(3) . .
N1 C1 C20 C21 173.3(17) . .
C19 C20 C21 C26 116.1(18) . .
C1 C20 C21 C26 -63(2) . .
C19 C20 C21 C22 -70(2) . .
C1 C20 C21 C22 110.8(19) . .
C26 C21 C22 C23 -3(2) . .
C20 C21 C22 C23 -177.0(15) . .
C21 C22 C23 C24 3(3) . .
C22 C23 C24 C25 -3(3) . .
C22 C23 C24 C27 177.8(15) . .
C23 C24 C25 C26 2(3) . .
C27 C24 C25 C26 -178.3(16) . .
C22 C21 C26 C25 3(3) . .
C20 C21 C26 C25 176.5(16) . .
C24 C25 C26 C21 -2(3) . .
C23 C24 C27 C29 128.0(19) . .
C25 C24 C27 C29 -51(2) . .
C23 C24 C27 C28 4(2) . .
C25 C24 C27 C28 -174.9(17) . .
C23 C24 C27 C30 -113.1(18) . .
C25 C24 C27 C30 68(2) . .
C4 C5 C31 C32 -67(2) . .
C6 C5 C31 C32 112(2) . .
C4 C5 C31 C36 107(2) . .
C6 C5 C31 C36 -74(2) . .
C36 C31 C32 C33 0(3) . .
C5 C31 C32 C33 173.7(18) . .
C31 C32 C33 C34 0(3) . .
C32 C33 C34 C35 0(3) . .
C32 C33 C34 C37 -177.7(18) . .
C33 C34 C35 C36 0(3) . .
C37 C34 C35 C36 177.9(19) . .
C34 C35 C36 C31 -1(3) . .
C32 C31 C36 C35 1(3) . .
C5 C31 C36 C35 -173.7(18) . .
C33 C34 C37 C38 97(2) . .
C35 C34 C37 C38 -80(3) . .
C33 C34 C37 C39 -142(2) . .
C35 C34 C37 C39 40(3) . .
C33 C34 C37 C40 -22(3) . .
C35 C34 C37 C40 160(2) . .
C11 C10 C41 C46 -111(2) . .
C9 C10 C41 C46 68(2) . .
C11 C10 C41 C42 67(2) . .
C9 C10 C41 C42 -113.9(17) . .
C46 C41 C42 C43 0(3) . .
C10 C41 C42 C43 -178.4(16) . .
C41 C42 C43 C44 1(3) . .
C42 C43 C44 C45 -1(3) . .
C42 C43 C44 C47 177.6(16) . .
C43 C44 C45 C46 1(3) . .
C47 C44 C45 C46 -177.2(16) . .
C42 C41 C46 C45 1(2) . .
C10 C41 C46 C45 178.6(15) . .
C44 C45 C46 C41 -1(3) . .
C45 C44 C47 C50 -11(3) . .
C43 C44 C47 C50 170.6(17) . .
C45 C44 C47 C49 -134.5(19) . .
C43 C44 C47 C49 47(2) . .
C45 C44 C47 C48 106.2(19) . .
C43 C44 C47 C48 -72(2) . .
C16 C15 C51 C55 91(2) . .
C14 C15 C51 C55 -92(3) . .
C16 C15 C51 C52 -86(3) . .
C14 C15 C51 C52 91(2) . .
C55 C51 C52 C53 1(3) . .
C15 C51 C52 C53 178(2) . .
C54 N5 C53 C52 9(3) . .
Re N5 C53 C52 -179.6(18) . .
C51 C52 C53 N5 -5(4) . .
C53 N5 C54 C55 -10(3) . .
Re N5 C54 C55 178.6(19) . .
C52 C51 C55 C54 -2(3) . .
C15 C51 C55 C54 -178(2) . .
N5 C54 C55 C51 7(4) . .
C60 N6 C56 C57 1(3) . .
Re N6 C56 C57 175.6(14) . .
N6 C56 C57 C58 -2(3) . .
C56 C57 C58 C59 2(4) . .
C57 C58 C59 C60 0(5) . .
C56 N6 C60 C61 -178.7(18) . .
Re N6 C60 C61 6(2) . .
C56 N6 C60 C59 0(3) . .
Re N6 C60 C59 -174.6(15) . .
C58 C59 C60 N6 -1(4) . .
C58 C59 C60 C61 178(2) . .
C65 N7 C61 C60 -178.6(17) . .
Re N7 C61 C60 13(2) . .
C65 N7 C61 C62 1(3) . .
Re N7 C61 C62 -167.3(16) . .
N6 C60 C61 N7 -12(3) . .
C59 C60 C61 N7 169(2) . .
N6 C60 C61 C62 168(2) . .
C59 C60 C61 C62 -11(4) . .
N7 C61 C62 C63 3(3) . .
C60 C61 C62 C63 -177(2) . .
C61 C62 C63 C64 -4(4) . .
C62 C63 C64 C65 1(3) . .
C61 N7 C65 C64 -6(3) . .
Re N7 C65 C64 162.6(18) . .
C63 C64 C65 N7 4(3) . .
O1S S1S O2S O2S 151.5(19) . 2_566
O3S S1S O2S O2S -74.9(19) . 2_566
C1S S1S O2S O2S 38.1(19) . 2_566
O1S S1S O2S S1S 151.5(18) . 2_566
O3S S1S O2S S1S -74.9(18) . 2_566
C1S S1S O2S S1S 38.1(18) . 2_566
O2S S1S O2S S1S 0.0(4) 2_566 2_566
O1S S1S C1S F3S 65.7 . .
O2S S1S C1S F3S -176.6 . .
O3S S1S C1S F3S -53.4 . .
O2S S1S C1S F3S -156.7(12) 2_566 .
O1S S1S C1S F1S -55.1 . .
O2S S1S C1S F1S 62.7 . .
O3S S1S C1S F1S -174.1 . .
O2S S1S C1S F1S 82.5(12) 2_566 .
O1S S1S C1S F2S -175.9 . .
O2S S1S C1S F2S -58.2 . .
O3S S1S C1S F2S 65.1 . .
O2S S1S C1S F2S -38.3(12) 2_566 .
O4S S2S C2S F6S 65.6 . .
O5S S2S C2S F6S -176.6 . .
O6S S2S C2S F6S -53.4 . .
O4S S2S C2S F4S -55.1 . .
O5S S2S C2S F4S 62.7 . .
O6S S2S C2S F4S -174.1 . .
O4S S2S C2S F5S -175.9 . .
O5S S2S C2S F5S -58.2 . .
O6S S2S C2S F5S 65.1 . .
